data_7131465
loop_
_publ_author_name
'Li, Jie'
'Zhang, Tie'
'Lun, Meng-Meng'
'Su, Chang-Yuan'
'Zhang, Zhi-Xu'
'Huang, Pei-Zhi'
'Zhang, Yi'
'Teri, Gele'
'Fu, Da-Wei'

_publ_section_title
;
 Nicotinic acid bromide: a simple organic salt optical-electrical
 ferroelastic with high <i>T</i><sub>c</sub>.
;
_journal_issue 31
_journal_name_full 'Chemical communications (Cambridge, England)'
_journal_page_first 4644
_journal_page_last 4647
_journal_paper_doi 10.1039/d3cc00776f
_journal_volume 59
_journal_year 2023
_chemical_formula_moiety 'Cl, C6 H6 N O2'
_chemical_formula_sum 'C6 H6 Cl N O2'
_chemical_formula_weight 159.57
_space_group_crystal_system monoclinic
_space_group_IT_number 11
_space_group_name_Hall '-P 2yb'
_space_group_name_H-M_alt 'P 1 21/m 1'
_atom_sites_solution_hydrogens mixed
_atom_sites_solution_primary dual
_audit_creation_date 2023-03-20
_audit_creation_method
;
Olex2 1.3
(compiled 2020.11.12 svn.r5f609507 for OlexSys, GUI svn.r6272)
;
_audit_update_record
;
2023-03-21 deposited with the CCDC.	2023-03-22 downloaded from the CCDC.
;
_cell_angle_alpha 90
_cell_angle_beta 99.545(4)
_cell_angle_gamma 90
_cell_formula_units_Z 2
_cell_length_a 7.1749(3)
_cell_length_b 6.6728(3)
_cell_length_c 7.4888(3)
_cell_measurement_reflns_used 6064
_cell_measurement_temperature 293(2)
_cell_measurement_theta_max 30.6760
_cell_measurement_theta_min 2.7330
_cell_volume 353.58(3)
_computing_cell_refinement 'CrysAlisPro 1.171.42.84a (Rigaku OD, 2023)'
_computing_data_collection 'CrysAlisPro 1.171.42.84a (Rigaku OD, 2023)'
_computing_data_reduction 'CrysAlisPro 1.171.42.84a (Rigaku OD, 2023)'
_computing_molecular_graphics 'Olex2 1.3 (Dolomanov et al., 2009)'
_computing_publication_material 'Olex2 1.3 (Dolomanov et al., 2009)'
_computing_structure_refinement 'SHELXL 2018/3 (Sheldrick, 2015)'
_computing_structure_solution 'SHELXT 2018/2 (Sheldrick, 2018)'
_diffrn_ambient_temperature 293(2)
_diffrn_detector 'Hybrid Pixel Array Detector'
_diffrn_detector_area_resol_mean 10.0000
_diffrn_detector_type HyPix
_diffrn_measured_fraction_theta_full 1.000
_diffrn_measured_fraction_theta_max 0.995
_diffrn_measurement_details
;
List of Runs (angles in degrees, time in seconds):

  # Type    Start    End  Width  t~exp~   \w     \q     \k     \f   Frames
#--------------------------------------------------------------------------
  1  \w     -8.00  76.00   0.50    0.50    --    4.83  77.00  60.00  168
  2  \w     12.00  77.00   0.50    0.50    --    4.83  58.00 -53.00  130
  3  \w     -9.00  18.00   0.50    0.50    --    4.83 -38.00  30.00   54
  4  \w    -48.00 -23.00   0.50    0.50    --    4.83 -58.00 165.00   50
  5  \w    -42.00  18.00   0.50    0.50    --    4.83 -31.00 120.39  120
  6  \w    -64.00  18.00   0.50    0.50    --    4.83 -19.00  60.00  164
  7  \w    -68.00  17.00   0.50    0.50    --    4.83 -19.00 -30.00  170
  8  \w    -61.00  18.00   0.50    0.50    --    4.83 -19.00-180.00  158
  9  \w    -18.00  61.00   0.50    0.50    --   -5.53  19.00 -90.00  158
 10  \w    -19.00  62.00   0.50    0.50    --   -5.53  58.00 -53.00  162
 11  \w    -56.00 -22.00   0.50    0.50    --   -5.53 -58.00 165.00   68
 12  \w     18.00  48.00   0.50    0.50    --    4.83-120.00 148.55   60
;
_diffrn_measurement_device 'four-circle diffractometer'
_diffrn_measurement_device_type 'XtaLAB Synergy R, DW system, HyPix'
_diffrn_measurement_method '\w scans'
_diffrn_orient_matrix_type 'CrysAlisPro convention (1999,Acta A55,543-557)'
_diffrn_orient_matrix_UB_11 0.0468791000
_diffrn_orient_matrix_UB_12 0.0794461000
_diffrn_orient_matrix_UB_13 -0.0372134000
_diffrn_orient_matrix_UB_21 0.0393517000
_diffrn_orient_matrix_UB_22 -0.0695283000
_diffrn_orient_matrix_UB_23 -0.0550139000
_diffrn_orient_matrix_UB_31 -0.0794069000
_diffrn_orient_matrix_UB_32 0.0124325000
_diffrn_orient_matrix_UB_33 -0.0693576000
_diffrn_radiation_monochromator mirror
_diffrn_radiation_probe x-ray
_diffrn_radiation_type 'Mo K\a'
_diffrn_radiation_wavelength 0.71073
_diffrn_reflns_av_R_equivalents 0.0285
_diffrn_reflns_av_unetI/netI 0.0137
_diffrn_reflns_Laue_measured_fraction_full 1.000
_diffrn_reflns_Laue_measured_fraction_max 0.995
_diffrn_reflns_limit_h_max 9
_diffrn_reflns_limit_h_min -9
_diffrn_reflns_limit_k_max 8
_diffrn_reflns_limit_k_min -8
_diffrn_reflns_limit_l_max 9
_diffrn_reflns_limit_l_min -9
_diffrn_reflns_number 9039
_diffrn_reflns_point_group_measured_fraction_full 1.000
_diffrn_reflns_point_group_measured_fraction_max 0.995
_diffrn_reflns_theta_full 25.242
_diffrn_reflns_theta_max 28.280
_diffrn_reflns_theta_min 2.758
_diffrn_source 'Rotating-anode X-ray tube'
_diffrn_source_type 'Rigaku (Mo) X-ray Source'
_exptl_absorpt_coefficient_mu 0.473
_exptl_absorpt_correction_T_max 1.00000
_exptl_absorpt_correction_T_min 0.85071
_exptl_absorpt_correction_type multi-scan
_exptl_absorpt_process_details
;
CrysAlisPro 1.171.42.84a (Rigaku Oxford Diffraction, 2023)
Empirical absorption correction using spherical harmonics,
implemented in SCALE3 ABSPACK scaling algorithm.
;
_exptl_crystal_colour colourless
_exptl_crystal_colour_primary colourless
_exptl_crystal_density_diffrn 1.499
_exptl_crystal_description block
_exptl_crystal_F_000 164
_exptl_crystal_size_max 0.2
_exptl_crystal_size_mid 0.2
_exptl_crystal_size_min 0.1
_refine_diff_density_max 0.315
_refine_diff_density_min -0.163
_refine_diff_density_rms 0.040
_refine_ls_extinction_method none
_refine_ls_goodness_of_fit_ref 1.093
_refine_ls_hydrogen_treatment mixed
_refine_ls_matrix_type full
_refine_ls_number_parameters 67
_refine_ls_number_reflns 943
_refine_ls_number_restraints 0
_refine_ls_restrained_S_all 1.093
_refine_ls_R_factor_all 0.0316
_refine_ls_R_factor_gt 0.0288
_refine_ls_shift/su_max 0.000
_refine_ls_shift/su_mean 0.000
_refine_ls_structure_factor_coef Fsqd
_refine_ls_weighting_details 'w=1/[\s^2^(Fo^2^)+(0.0382P)^2^+0.1000P] where P=(Fo^2^+2Fc^2^)/3'
_refine_ls_weighting_scheme calc
_refine_ls_wR_factor_gt 0.0792
_refine_ls_wR_factor_ref 0.0809
_reflns_Friedel_coverage 0.000
_reflns_number_gt 854
_reflns_number_total 943
_reflns_threshold_expression 'I > 2\s(I)'
_cod_data_source_file d3cc00776f3.cif
_cod_data_source_block n_c_1_auto_r
_cod_depositor_comments 'Adding full bibliography for 7131465--7131468.cif.'
_cod_database_code 7131465
_shelx_shelxl_version_number 2018/3
_chemical_oxdiff_formula 'C1 H1 N1 O1 Cl1'
_shelx_space_group_comment
;
The symmetry employed for this shelxl refinement is uniquely defined
by the following loop, which should always be used as a source of
symmetry information in preference to the above space-group names.
They are only intended as comments.
;
_shelx_estimated_absorpt_t_max 0.954
_shelx_estimated_absorpt_t_min 0.911
_reflns_odcompleteness_completeness 99.47
_reflns_odcompleteness_iscentric 1
_reflns_odcompleteness_theta 28.22
_olex2_refinement_description
;
1. Fixed Uiso
 At 1.2 times of:
  All C(H) groups
2.a Aromatic/amide H refined with riding coordinates:
 C1(H1B), C2(H2), C3(H3), C5(H5)
;
_olex2_submission_special_instructions 'No special instructions were received'
_oxdiff_exptl_absorpt_empirical_details
;
Empirical correction (ABSPACK) includes:
- Absorption correction using spherical harmonics
- Frame scaling
;
_oxdiff_exptl_absorpt_empirical_full_max 1.361
_oxdiff_exptl_absorpt_empirical_full_min 0.810

loop_
_space_group_symop_operation_xyz
'x, y, z'
'-x, y+1/2, -z'
'-x, -y, -z'
'x, -y-1/2, z'

loop_
_atom_site_label
_atom_site_type_symbol
_atom_site_fract_x
_atom_site_fract_y
_atom_site_fract_z
_atom_site_U_iso_or_equiv
_atom_site_adp_type
_atom_site_occupancy
_atom_site_site_symmetry_order
_atom_site_calc_flag
_atom_site_refinement_flags_posn
_atom_site_refinement_flags_adp
_atom_site_refinement_flags_occupancy
_atom_site_disorder_assembly
_atom_site_disorder_group
Cl1 Cl 0.28102(6) 0.250000 0.85217(6) 0.04112(17) Uani 1 2 d S T P . .
O1 O 0.4449(2) 0.250000 0.52082(18) 0.0533(4) Uani 1 2 d S T P . .
H1 H 0.392(5) 0.250000 0.634(5) 0.091(10) Uiso 1 2 d S . P . .
N1 N 0.7124(2) 0.250000 0.0824(2) 0.0376(4) Uani 1 2 d S T P . .
H1A H 0.640(4) 0.250000 -0.022(3) 0.053(7) Uiso 1 2 d S . P . .
C1 C 0.8991(3) 0.250000 0.0984(3) 0.0454(5) Uani 1 2 d S T P . .
H1B H 0.956289 0.250000 -0.004348 0.055 Uiso 1 2 calc R U P . .
C2 C 1.0076(3) 0.250000 0.2674(3) 0.0518(6) Uani 1 2 d S T P . .
H2 H 1.138755 0.250000 0.280025 0.062 Uiso 1 2 calc R U P . .
O2 O 0.7182(2) 0.250000 0.70926(19) 0.0784(7) Uani 1 2 d S T P . .
C3 C 0.9204(3) 0.250000 0.4188(3) 0.0449(5) Uani 1 2 d S T P . .
H3 H 0.992227 0.250000 0.534225 0.054 Uiso 1 2 calc R U P . .
C4 C 0.7252(3) 0.250000 0.3967(2) 0.0360(4) Uani 1 2 d S T P . .
C5 C 0.6220(3) 0.250000 0.2244(2) 0.0364(4) Uani 1 2 d S T P . .
H5 H 0.490584 0.250000 0.207161 0.044 Uiso 1 2 calc R U P . .
C6 C 0.6293(3) 0.250000 0.5594(2) 0.0428(4) Uani 1 2 d S T P . .

loop_
_atom_site_aniso_label
_atom_site_aniso_U_11
_atom_site_aniso_U_22
_atom_site_aniso_U_33
_atom_site_aniso_U_23
_atom_site_aniso_U_13
_atom_site_aniso_U_12
Cl1 0.0367(3) 0.0528(3) 0.0352(2) 0.000 0.00997(17) 0.000
O1 0.0354(7) 0.0937(13) 0.0317(7) 0.000 0.0083(5) 0.000
N1 0.0424(9) 0.0461(9) 0.0236(7) 0.000 0.0039(6) 0.000
C1 0.0458(11) 0.0598(13) 0.0340(9) 0.000 0.0164(8) 0.000
C2 0.0334(10) 0.0809(17) 0.0422(10) 0.000 0.0092(8) 0.000
O2 0.0429(8) 0.168(2) 0.0245(7) 0.000 0.0054(6) 0.000
C3 0.0358(9) 0.0671(13) 0.0303(8) 0.000 0.0014(7) 0.000
C4 0.0351(9) 0.0468(10) 0.0262(8) 0.000 0.0051(7) 0.000
C5 0.0332(8) 0.0478(10) 0.0283(8) 0.000 0.0051(6) 0.000
C6 0.0380(9) 0.0635(13) 0.0272(8) 0.000 0.0062(7) 0.000

loop_
_atom_type_symbol
_atom_type_description
_atom_type_scat_dispersion_real
_atom_type_scat_dispersion_imag
_atom_type_scat_source
C C 0.0033 0.0016 'International Tables Vol C Tables 4.2.6.8 and 6.1.1.4'
H H 0.0000 0.0000 'International Tables Vol C Tables 4.2.6.8 and 6.1.1.4'
Cl Cl 0.1484 0.1585 'International Tables Vol C Tables 4.2.6.8 and 6.1.1.4'
N N 0.0061 0.0033 'International Tables Vol C Tables 4.2.6.8 and 6.1.1.4'
O O 0.0106 0.0060 'International Tables Vol C Tables 4.2.6.8 and 6.1.1.4'

loop_
_geom_angle_atom_site_label_1
_geom_angle_atom_site_label_2
_geom_angle_atom_site_label_3
_geom_angle
_geom_angle_site_symmetry_1
_geom_angle_site_symmetry_3
_geom_angle_publ_flag
C6 O1 H1 109(2) . . ?
C1 N1 H1A 122.0(17) . . ?
C1 N1 C5 123.08(16) . . ?
C5 N1 H1A 114.9(17) . . ?
N1 C1 H1B 120.2 . . ?
N1 C1 C2 119.61(17) . . ?
C2 C1 H1B 120.2 . . ?
C1 C2 H2 120.3 . . ?
C1 C2 C3 119.47(18) . . ?
C3 C2 H2 120.3 . . ?
C2 C3 H3 120.4 . . ?
C4 C3 C2 119.25(17) . . ?
C4 C3 H3 120.4 . . ?
C3 C4 C6 119.74(16) . . ?
C5 C4 C3 119.27(16) . . ?
C5 C4 C6 120.99(17) . . ?
N1 C5 C4 119.32(17) . . ?
N1 C5 H5 120.3 . . ?
C4 C5 H5 120.3 . . ?
O1 C6 C4 113.93(16) . . ?
O2 C6 O1 124.79(17) . . ?
O2 C6 C4 121.27(18) . . ?

loop_
_geom_bond_atom_site_label_1
_geom_bond_atom_site_label_2
_geom_bond_distance
_geom_bond_site_symmetry_2
_geom_bond_publ_flag
O1 H1 0.98(4) . ?
O1 C6 1.307(2) . ?
N1 H1A 0.87(3) . ?
N1 C1 1.326(3) . ?
N1 C5 1.334(2) . ?
C1 H1B 0.9300 . ?
C1 C2 1.371(3) . ?
C2 H2 0.9300 . ?
C2 C3 1.383(3) . ?
O2 C6 1.195(2) . ?
C3 H3 0.9300 . ?
C3 C4 1.383(3) . ?
C4 C5 1.377(2) . ?
C4 C6 1.495(2) . ?
C5 H5 0.9300 . ?

loop_
_geom_torsion_atom_site_label_1
_geom_torsion_atom_site_label_2
_geom_torsion_atom_site_label_3
_geom_torsion_atom_site_label_4
_geom_torsion
_geom_torsion_site_symmetry_1
_geom_torsion_site_symmetry_2
_geom_torsion_site_symmetry_3
_geom_torsion_site_symmetry_4
_geom_torsion_publ_flag
N1 C1 C2 C3 0.000(0) . . . . ?
C1 N1 C5 C4 0.000(0) . . . . ?
C1 C2 C3 C4 0.000(0) . . . . ?
C2 C3 C4 C5 0.000(0) . . . . ?
C2 C3 C4 C6 180.000(0) . . . . ?
C3 C4 C5 N1 0.000(0) . . . . ?
C3 C4 C6 O1 180.000(0) . . . . ?
C3 C4 C6 O2 0.000(0) . . . . ?
C5 N1 C1 C2 0.000(0) . . . . ?
C5 C4 C6 O1 0.000(0) . . . . ?
C5 C4 C6 O2 180.000(0) . . . . ?
C6 C4 C5 N1 180.000(0) . . . . ?
